data_1543086
loop_
_publ_author_name
'Singh, Vikram D.'
Kamni
'Subbulakshmi, K. N.'
'Narayana, B.'
'Sarojini, B. K.'
'Anthal, Sumati'
'Kant, Rajni'

_publ_section_title
;
 (4<i>Z</i>)-1-[(<i>E</i>)-(4-Methoxybenzylidene)amino]-2-phenyl-4-[(thiophen-2-yl)methylidene]-1<i>H</i>-imidazol-5(4<i>H</i>)-one
;
_journal_issue 4
_journal_name_full IUCrData
_journal_page_first x160566
_journal_paper_doi 10.1107/S2414314616005666
_journal_volume 1
_journal_year 2016
_chemical_formula_iupac 'C22 H17 N3 O2 S'
_chemical_formula_moiety 'C22 H17 N3 O2 S'
_chemical_formula_sum 'C22 H17 N3 O2 S'
_chemical_formula_weight 387.45
_chemical_name_systematic
(4<i>Z</i>)-1-[(<i>E</i>)-(4-Methoxybenzylidene)amino]-2-phenyl-4-[(thiophen-2-yl)methylidene]-1<i>H</i>-imidazol-5(4<i>H</i>)-one
_space_group_IT_number 14
_symmetry_cell_setting monoclinic
_symmetry_space_group_name_Hall '-P 2ybc'
_symmetry_space_group_name_H-M 'P 1 21/c 1'
_atom_sites_solution_hydrogens geom
_atom_sites_solution_primary direct
_atom_sites_solution_secondary difmap
_audit_creation_method SHELXL-97
_cell_angle_alpha 90.00
_cell_angle_beta 104.299(9)
_cell_angle_gamma 90.00
_cell_formula_units_Z 4
_cell_length_a 20.6796(18)
_cell_length_b 5.4004(4)
_cell_length_c 17.2537(16)
_cell_measurement_reflns_used 1894
_cell_measurement_temperature 293(2)
_cell_measurement_theta_max 27.0990
_cell_measurement_theta_min 4.1950
_cell_volume 1867.2(3)
_computing_cell_refinement
;
CrysAlis PRO (Oxford Diffraction, 2010)
;
_computing_data_collection
;
CrysAlis PRO (Oxford Diffraction, 2010)
;
_computing_data_reduction
;
CrysAlis PRO (Oxford Diffraction, 2010)
;
_computing_molecular_graphics
;
ORTEP-3 for Windows (Farrugia, 2012)
;
_computing_publication_material
;
PLATON (Spek, 2009)
;
_computing_structure_refinement
;
SHELXL97 (Sheldrick, 2008)
;
_computing_structure_solution
;
SHELXS97 (Sheldrick, 2008)
;
_diffrn_ambient_temperature 293(2)
_diffrn_detector_area_resol_mean 16.1049
_diffrn_measured_fraction_theta_full 0.997
_diffrn_measured_fraction_theta_max 0.997
_diffrn_measurement_device_type 'Oxford Diffraction Xcalibur Sapphire3'
_diffrn_measurement_method '\w scans'
_diffrn_radiation_monochromator graphite
_diffrn_radiation_source 'fine-focus sealed tube'
_diffrn_radiation_type MoK\a
_diffrn_radiation_wavelength 0.71073
_diffrn_reflns_av_R_equivalents 0.0280
_diffrn_reflns_av_sigmaI/netI 0.0610
_diffrn_reflns_limit_h_max 25
_diffrn_reflns_limit_h_min -21
_diffrn_reflns_limit_k_max 4
_diffrn_reflns_limit_k_min -6
_diffrn_reflns_limit_l_max 15
_diffrn_reflns_limit_l_min -21
_diffrn_reflns_number 7300
_diffrn_reflns_theta_full 26.00
_diffrn_reflns_theta_max 26.00
_diffrn_reflns_theta_min 3.91
_diffrn_standards_decay_% 0
_diffrn_standards_interval_count 0
_diffrn_standards_interval_time 0
_diffrn_standards_number 0
_exptl_absorpt_coefficient_mu 0.197
_exptl_absorpt_correction_T_max 1.00000
_exptl_absorpt_correction_T_min 0.76879
_exptl_absorpt_correction_type multi-scan
_exptl_absorpt_process_details
;
(CrysAlis RED; Oxford Diffraction, 2010)
;
_exptl_crystal_colour white
_exptl_crystal_density_diffrn 1.378
_exptl_crystal_density_method 'not measured'
_exptl_crystal_description rectangular
_exptl_crystal_F_000 808
_exptl_crystal_size_max 0.30
_exptl_crystal_size_mid 0.20
_exptl_crystal_size_min 0.20
_refine_diff_density_max 0.242
_refine_diff_density_min -0.227
_refine_ls_goodness_of_fit_ref 1.053
_refine_ls_hydrogen_treatment constr
_refine_ls_matrix_type full
_refine_ls_number_parameters 255
_refine_ls_number_reflns 3663
_refine_ls_number_restraints 0
_refine_ls_restrained_S_all 1.053
_refine_ls_R_factor_all 0.0941
_refine_ls_R_factor_gt 0.0496
_refine_ls_shift/su_max 0.001
_refine_ls_shift/su_mean 0.000
_refine_ls_structure_factor_coef Fsqd
_refine_ls_weighting_details 'calc w=1/[\s^2^(Fo^2^)+(0.0436P)^2^+0.2269P] where P=(Fo^2^+2Fc^2^)/3'
_refine_ls_weighting_scheme calc
_refine_ls_wR_factor_gt 0.1051
_refine_ls_wR_factor_ref 0.1356
_reflns_number_gt 2215
_reflns_number_total 3663
_reflns_threshold_expression I>2\s(I)
_cod_data_source_file lh4005sup1.cif
_cod_data_source_block I
_cod_original_sg_symbol_H-M 'P 21/c'
_cod_database_code 1543086

loop_
_symmetry_equiv_pos_as_xyz
'x, y, z'
'-x, y+1/2, -z+1/2'
'-x, -y, -z'
'x, -y-1/2, z-1/2'

loop_
_atom_site_type_symbol
_atom_site_label
_atom_site_fract_x
_atom_site_fract_y
_atom_site_fract_z
_atom_site_U_iso_or_equiv
_atom_site_adp_type
_atom_site_calc_flag
_atom_site_refinement_flags
_atom_site_occupancy
_atom_site_symmetry_multiplicity
S S1 0.44505(4) 0.95712(13) 0.26907(4) 0.0566(3) Uani d . 1 1
N N1 0.33090(10) 0.8287(4) 0.12524(13) 0.0476(6) Uani d . 1 1
C C9 0.28224(12) 1.0201(5) -0.00327(15) 0.0435(6) Uani d . 1 1
N N2 0.23366(10) 0.6575(4) 0.05940(13) 0.0469(5) Uani d . 1 1
O O1 0.22389(9) 0.3399(4) 0.14907(11) 0.0633(6) Uani d . 1 1
C C7 0.25357(14) 0.5141(5) 0.12958(16) 0.0498(7) Uani d . 1 1
C C8 0.28221(12) 0.8389(5) 0.06065(15) 0.0444(6) Uani d . 1 1
N N3 0.17324(11) 0.6492(4) 0.00114(13) 0.0518(6) Uani d . 1 1
C C10 0.33009(13) 1.2060(5) 0.01438(17) 0.0508(7) Uani d . 1 1
H H10 0.3591 1.2132 0.0650 0.061 Uiso calc R 1 1
C C5 0.35065(13) 0.5749(5) 0.24616(16) 0.0499(7) Uani d . 1 1
H H5 0.3359 0.4344 0.2678 0.060 Uiso calc R 1 1
C C14 0.23988(13) 1.0125(5) -0.07990(17) 0.0539(7) Uani d . 1 1
H H14 0.2079 0.8885 -0.0930 0.065 Uiso calc R 1 1
O O2 -0.11004(10) 0.3630(4) -0.22410(13) 0.0745(6) Uani d . 1 1
C C4 0.40723(13) 0.6972(5) 0.29599(15) 0.0473(7) Uani d . 1 1
C C1 0.50041(14) 0.9677(6) 0.36046(17) 0.0613(8) Uani d . 1 1
H H1 0.5338 1.0866 0.3749 0.074 Uiso calc R 1 1
C C13 0.24499(15) 1.1877(5) -0.13666(17) 0.0595(8) Uani d . 1 1
H H13 0.2164 1.1812 -0.1875 0.071 Uiso calc R 1 1
C C12 0.29240(15) 1.3713(5) -0.11775(18) 0.0600(8) Uani d . 1 1
H H12 0.2957 1.4896 -0.1558 0.072 Uiso calc R 1 1
C C2 0.49050(14) 0.7853(6) 0.40935(18) 0.0618(8) Uani d . 1 1
H H2 0.5161 0.7651 0.4614 0.074 Uiso calc R 1 1
C C6 0.31598(13) 0.6373(5) 0.17177(16) 0.0479(7) Uani d . 1 1
C C16 0.07441(14) 0.4331(5) -0.06258(16) 0.0527(7) Uani d . 1 1
C C15 0.13843(14) 0.4562(5) -0.00441(17) 0.0601(8) Uani d . 1 1
H H15 0.1540 0.3241 0.0297 0.072 Uiso calc R 1 1
C C19 -0.04988(14) 0.3744(5) -0.16912(17) 0.0543(7) Uani d . 1 1
C C21 0.05040(15) 0.6050(5) -0.12224(18) 0.0634(8) Uani d . 1 1
H H21 0.0762 0.7426 -0.1268 0.076 Uiso calc R 1 1
C C3 0.43762(14) 0.6291(5) 0.37355(16) 0.0555(7) Uani d . 1 1
H H3 0.4243 0.4939 0.3992 0.067 Uiso calc R 1 1
C C11 0.33506(14) 1.3800(5) -0.04245(18) 0.0580(8) Uani d . 1 1
H H11 0.3673 1.5035 -0.0299 0.070 Uiso calc R 1 1
C C17 0.03512(17) 0.2308(6) -0.0599(2) 0.0823(11) Uani d . 1 1
H H17 0.0507 0.1090 -0.0217 0.099 Uiso calc R 1 1
C C18 -0.02719(16) 0.2015(6) -0.1122(2) 0.0762(10) Uani d . 1 1
H H18 -0.0532 0.0639 -0.1081 0.091 Uiso calc R 1 1
C C20 -0.01077(15) 0.5760(6) -0.17477(19) 0.0674(9) Uani d . 1 1
H H20 -0.0259 0.6935 -0.2145 0.081 Uiso calc R 1 1
C C22 -0.15119(16) 0.1525(6) -0.2217(2) 0.0901(12) Uani d . 1 1
H H22A -0.1300 0.0068 -0.2357 0.135 Uiso calc R 1 1
H H22B -0.1937 0.1750 -0.2590 0.135 Uiso calc R 1 1
H H22C -0.1576 0.1342 -0.1687 0.135 Uiso calc R 1 1

loop_
_atom_site_aniso_label
_atom_site_aniso_U_11
_atom_site_aniso_U_22
_atom_site_aniso_U_33
_atom_site_aniso_U_12
_atom_site_aniso_U_13
_atom_site_aniso_U_23
S1 0.0543(5) 0.0598(5) 0.0512(5) -0.0039(4) 0.0044(4) 0.0050(3)
N1 0.0426(13) 0.0533(13) 0.0432(13) -0.0023(10) 0.0038(11) 0.0027(10)
C9 0.0389(15) 0.0493(15) 0.0421(15) 0.0057(12) 0.0096(12) 0.0014(12)
N2 0.0385(12) 0.0565(13) 0.0431(13) -0.0050(11) 0.0051(10) -0.0003(10)
O1 0.0606(13) 0.0725(13) 0.0539(13) -0.0183(11) 0.0089(11) 0.0084(10)
C7 0.0466(16) 0.0599(18) 0.0420(16) -0.0003(14) 0.0092(13) -0.0004(13)
C8 0.0377(14) 0.0510(16) 0.0440(16) -0.0024(13) 0.0090(13) -0.0023(12)
N3 0.0378(13) 0.0688(15) 0.0450(13) -0.0054(12) 0.0032(11) -0.0018(11)
C10 0.0443(16) 0.0549(17) 0.0515(17) -0.0014(13) 0.0089(14) -0.0028(13)
C5 0.0461(16) 0.0572(16) 0.0457(16) 0.0024(13) 0.0103(13) 0.0079(13)
C14 0.0468(16) 0.0619(18) 0.0491(17) -0.0001(14) 0.0042(14) 0.0011(14)
O2 0.0502(13) 0.0910(15) 0.0701(15) -0.0045(12) -0.0083(11) -0.0081(12)
C4 0.0437(15) 0.0558(16) 0.0413(15) 0.0073(13) 0.0087(13) 0.0036(12)
C1 0.0500(18) 0.0685(19) 0.0581(19) -0.0053(15) -0.0002(15) -0.0074(16)
C13 0.0559(19) 0.070(2) 0.0478(17) 0.0097(16) 0.0038(15) 0.0091(15)
C12 0.063(2) 0.0571(18) 0.063(2) 0.0128(16) 0.0204(17) 0.0121(15)
C2 0.0523(18) 0.079(2) 0.0469(17) 0.0021(16) -0.0008(15) 0.0030(16)
C6 0.0422(15) 0.0557(16) 0.0431(15) -0.0012(13) 0.0055(13) 0.0026(13)
C16 0.0495(17) 0.0588(17) 0.0459(16) -0.0063(15) 0.0045(14) -0.0035(14)
C15 0.0549(18) 0.0609(18) 0.0566(19) -0.0094(16) -0.0008(15) -0.0005(15)
C19 0.0455(16) 0.0651(19) 0.0477(17) -0.0018(15) 0.0029(14) -0.0114(15)
C21 0.0567(19) 0.0653(19) 0.063(2) -0.0126(16) 0.0040(16) 0.0053(16)
C3 0.0524(17) 0.0639(18) 0.0459(17) 0.0007(15) 0.0039(14) 0.0076(14)
C11 0.0522(17) 0.0547(17) 0.067(2) 0.0003(14) 0.0147(16) 0.0052(16)
C17 0.082(2) 0.080(2) 0.066(2) -0.027(2) -0.0183(19) 0.0186(18)
C18 0.071(2) 0.080(2) 0.064(2) -0.0310(19) -0.0078(18) 0.0067(18)
C20 0.063(2) 0.069(2) 0.061(2) -0.0026(17) -0.0006(17) 0.0091(16)
C22 0.054(2) 0.098(3) 0.105(3) -0.015(2) -0.005(2) -0.022(2)

loop_
_atom_type_symbol
_atom_type_description
_atom_type_scat_dispersion_real
_atom_type_scat_dispersion_imag
_atom_type_scat_source
C C 0.0033 0.0016 'International Tables Vol C Tables 4.2.6.8 and 6.1.1.4'
H H 0.0000 0.0000 'International Tables Vol C Tables 4.2.6.8 and 6.1.1.4'
N N 0.0061 0.0033 'International Tables Vol C Tables 4.2.6.8 and 6.1.1.4'
O O 0.0106 0.0060 'International Tables Vol C Tables 4.2.6.8 and 6.1.1.4'
S S 0.1246 0.1234 'International Tables Vol C Tables 4.2.6.8 and 6.1.1.4'

loop_
_geom_angle_atom_site_label_1
_geom_angle_atom_site_label_2
_geom_angle_atom_site_label_3
_geom_angle
C1 S1 C4 91.37(14)
C8 N1 C6 106.9(2)
C10 C9 C14 118.4(2)
C10 C9 C8 116.6(2)
C14 C9 C8 125.0(2)
N3 N2 C8 123.0(2)
N3 N2 C7 128.3(2)
C8 N2 C7 108.4(2)
O1 C7 N2 127.0(3)
O1 C7 C6 130.8(3)
N2 C7 C6 102.1(2)
N1 C8 N2 112.5(2)
N1 C8 C9 121.6(2)
N2 C8 C9 125.9(2)
C15 N3 N2 118.3(2)
C11 C10 C9 120.7(3)
C11 C10 H10 119.7
C9 C10 H10 119.7
C6 C5 C4 128.3(3)
C6 C5 H5 115.8
C4 C5 H5 115.8
C13 C14 C9 120.7(3)
C13 C14 H14 119.6
C9 C14 H14 119.6
C19 O2 C22 117.6(2)
C3 C4 C5 124.6(3)
C3 C4 S1 110.5(2)
C5 C4 S1 124.9(2)
C2 C1 S1 112.6(2)
C2 C1 H1 123.7
S1 C1 H1 123.7
C12 C13 C14 119.9(3)
C12 C13 H13 120.0
C14 C13 H13 120.0
C13 C12 C11 120.0(3)
C13 C12 H12 120.0
C11 C12 H12 120.0
C1 C2 C3 112.9(3)
C1 C2 H2 123.6
C3 C2 H2 123.6
C5 C6 N1 126.4(2)
C5 C6 C7 123.5(3)
N1 C6 C7 110.0(2)
C17 C16 C21 117.0(3)
C17 C16 C15 119.4(3)
C21 C16 C15 123.6(3)
N3 C15 C16 122.0(3)
N3 C15 H15 119.0
C16 C15 H15 119.0
C18 C19 O2 124.4(3)
C18 C19 C20 119.6(3)
O2 C19 C20 115.9(3)
C20 C21 C16 121.2(3)
C20 C21 H21 119.4
C16 C21 H21 119.4
C4 C3 C2 112.7(3)
C4 C3 H3 123.6
C2 C3 H3 123.6
C12 C11 C10 120.2(3)
C12 C11 H11 119.9
C10 C11 H11 119.9
C16 C17 C18 122.2(3)
C16 C17 H17 118.9
C18 C17 H17 118.9
C19 C18 C17 119.6(3)
C19 C18 H18 120.2
C17 C18 H18 120.2
C21 C20 C19 120.4(3)
C21 C20 H20 119.8
C19 C20 H20 119.8
O2 C22 H22A 109.5
O2 C22 H22B 109.5
H22A C22 H22B 109.5
O2 C22 H22C 109.5
H22A C22 H22C 109.5
H22B C22 H22C 109.5

loop_
_geom_bond_atom_site_label_1
_geom_bond_atom_site_label_2
_geom_bond_distance
S1 C1 1.705(3)
S1 C4 1.725(3)
N1 C8 1.306(3)
N1 C6 1.389(3)
C9 C10 1.390(3)
C9 C14 1.395(3)
C9 C8 1.475(3)
N2 N3 1.398(3)
N2 C8 1.399(3)
N2 C7 1.410(3)
O1 C7 1.215(3)
C7 C6 1.475(3)
N3 C15 1.257(3)
C10 C11 1.380(4)
C10 H10 0.9300
C5 C6 1.349(3)
C5 C4 1.431(3)
C5 H5 0.9300
C14 C13 1.384(4)
C14 H14 0.9300
O2 C19 1.367(3)
O2 C22 1.426(3)
C4 C3 1.380(3)
C1 C2 1.345(4)
C1 H1 0.9300
C13 C12 1.376(4)
C13 H13 0.9300
C12 C11 1.379(4)
C12 H12 0.9300
C2 C3 1.398(4)
C2 H2 0.9300
C16 C17 1.369(4)
C16 C21 1.384(4)
C16 C15 1.456(4)
C15 H15 0.9300
C19 C18 1.353(4)
C19 C20 1.374(4)
C21 C20 1.371(4)
C21 H21 0.9300
C3 H3 0.9300
C11 H11 0.9300
C17 C18 1.388(4)
C17 H17 0.9300
C18 H18 0.9300
C20 H20 0.9300
C22 H22A 0.9600
C22 H22B 0.9600
C22 H22C 0.9600

loop_
_geom_hbond_atom_site_label_D
_geom_hbond_atom_site_label_H
_geom_hbond_atom_site_label_A
_geom_hbond_site_symmetry_A
_geom_hbond_distance_DH
_geom_hbond_distance_HA
_geom_hbond_distance_DA
_geom_hbond_angle_DHA
_geom_hbond_publ_flag
C10 H10 N1 1_555 0.93 2.46 2.792(4) 101 y
C14 H14 N3 1_555 0.93 2.32 2.942(4) 124 y
C15 H15 O1 1_555 0.93 2.21 2.867(3) 127 y

loop_
_geom_torsion_atom_site_label_1
_geom_torsion_atom_site_label_2
_geom_torsion_atom_site_label_3
_geom_torsion_atom_site_label_4
_geom_torsion
N3 N2 C7 O1 7.1(4)
C8 N2 C7 O1 -180.0(3)
N3 N2 C7 C6 -170.7(2)
C8 N2 C7 C6 2.3(3)
C6 N1 C8 N2 -1.0(3)
C6 N1 C8 C9 -179.0(2)
N3 N2 C8 N1 172.4(2)
C7 N2 C8 N1 -1.0(3)
N3 N2 C8 C9 -9.6(4)
C7 N2 C8 C9 177.0(2)
C10 C9 C8 N1 -10.9(4)
C14 C9 C8 N1 166.7(2)
C10 C9 C8 N2 171.4(2)
C14 C9 C8 N2 -11.1(4)
C8 N2 N3 C15 166.7(2)
C7 N2 N3 C15 -21.3(4)
C14 C9 C10 C11 0.6(4)
C8 C9 C10 C11 178.3(2)
C10 C9 C14 C13 -0.7(4)
C8 C9 C14 C13 -178.2(2)
C6 C5 C4 C3 176.1(3)
C6 C5 C4 S1 -1.3(4)
C1 S1 C4 C3 0.5(2)
C1 S1 C4 C5 178.2(2)
C4 S1 C1 C2 -0.6(2)
C9 C14 C13 C12 0.2(4)
C14 C13 C12 C11 0.4(4)
S1 C1 C2 C3 0.5(3)
C4 C5 C6 N1 4.4(5)
C4 C5 C6 C7 -172.6(2)
C8 N1 C6 C5 -174.8(3)
C8 N1 C6 C7 2.5(3)
O1 C7 C6 C5 -3.1(5)
N2 C7 C6 C5 174.5(2)
O1 C7 C6 N1 179.5(3)
N2 C7 C6 N1 -2.9(3)
N2 N3 C15 C16 179.1(2)
C17 C16 C15 N3 -172.5(3)
C21 C16 C15 N3 8.1(5)
C22 O2 C19 C18 -0.8(4)
C22 O2 C19 C20 178.1(3)
C17 C16 C21 C20 1.6(5)
C15 C16 C21 C20 -179.0(3)
C5 C4 C3 C2 -178.0(2)
S1 C4 C3 C2 -0.3(3)
C1 C2 C3 C4 -0.1(4)
C13 C12 C11 C10 -0.5(4)
C9 C10 C11 C12 0.0(4)
C21 C16 C17 C18 -2.4(5)
C15 C16 C17 C18 178.1(3)
O2 C19 C18 C17 179.3(3)
C20 C19 C18 C17 0.4(5)
C16 C17 C18 C19 1.5(6)
C16 C21 C20 C19 0.2(5)
C18 C19 C20 C21 -1.2(5)
O2 C19 C20 C21 179.8(3)
